data_7207022
loop_
_publ_author_name
'Sun, Lin'
'Ma, Li'
'Cai, Jin-Biao'
'Liang, Li'
'Deng, Hong'

_publ_section_title
;
 Novel tetrazole-based metal--organic frameworks constructed from in situ
 synthesize bifunctional ligands: syntheses, structure and luminescent
 properties
;
_journal_issue 3
_journal_name_full CrystEngComm
_journal_page_first 890
_journal_paper_doi 10.1039/c1ce05829k
_journal_volume 14
_journal_year 2012
_chemical_formula_moiety 'C13 H10 Cd N6 O2, H2 O'
_chemical_formula_sum 'C13 H12 Cd N6 O3'
_chemical_formula_weight 412.69
_chemical_name_systematic
;
?
;
_space_group_IT_number 15
_symmetry_cell_setting monoclinic
_symmetry_space_group_name_Hall '-C 2yc'
_symmetry_space_group_name_H-M 'C 1 2/c 1'
_atom_sites_solution_hydrogens geom
_atom_sites_solution_primary direct
_atom_sites_solution_secondary difmap
_audit_creation_method SHELXL-97
_cell_angle_alpha 90.00
_cell_angle_beta 109.9530(10)
_cell_angle_gamma 90.00
_cell_formula_units_Z 8
_cell_length_a 24.252(3)
_cell_length_b 8.9154(11)
_cell_length_c 14.8686(18)
_cell_measurement_temperature 296(2)
_cell_volume 3021.9(6)
_computing_cell_refinement 'Apex2 (Bruker, 2005)'
_computing_data_collection 'Apex2 (Bruker, 2005)'
_computing_data_reduction 'Apex2 (Bruker, 2005)'
_computing_molecular_graphics 'SHELXTL 6.12'
_computing_publication_material 'SHELXTL 6.12'
_computing_structure_refinement 'SHELXTL 6.12'
_computing_structure_solution 'SHELXTL 6.12 (Bruker, 2000-2003)'
_diffrn_ambient_temperature 296(2)
_diffrn_measured_fraction_theta_full 0.999
_diffrn_measured_fraction_theta_max 0.999
_diffrn_measurement_device_type 'Bruker AXS SMART APEX CCD diffractometer'
_diffrn_measurement_method '\w scans'
_diffrn_radiation_monochromator graphite
_diffrn_radiation_source 'fine-focus sealed tube'
_diffrn_radiation_type MoK\a
_diffrn_radiation_wavelength 0.71073
_diffrn_reflns_av_R_equivalents 0.0322
_diffrn_reflns_av_sigmaI/netI 0.0386
_diffrn_reflns_limit_h_max 28
_diffrn_reflns_limit_h_min -28
_diffrn_reflns_limit_k_max 10
_diffrn_reflns_limit_k_min -10
_diffrn_reflns_limit_l_max 9
_diffrn_reflns_limit_l_min -17
_diffrn_reflns_number 7575
_diffrn_reflns_theta_full 25.20
_diffrn_reflns_theta_max 25.20
_diffrn_reflns_theta_min 1.79
_diffrn_standards_number 0
_exptl_absorpt_coefficient_mu 1.469
_exptl_absorpt_correction_T_max 0.683
_exptl_absorpt_correction_T_min 0.650
_exptl_absorpt_correction_type multi-scan
_exptl_absorpt_process_details 'Apex2 (Bruker, 2005)'
_exptl_crystal_colour colorless
_exptl_crystal_density_diffrn 1.805
_exptl_crystal_density_method 'not measured'
_exptl_crystal_description block
_exptl_crystal_F_000 1616.0
_exptl_crystal_size_max 0.30
_exptl_crystal_size_mid 0.28
_exptl_crystal_size_min 0.26
_refine_diff_density_max 1.327
_refine_diff_density_min -0.646
_refine_diff_density_rms 0.120
_refine_ls_extinction_method none
_refine_ls_goodness_of_fit_ref 1.071
_refine_ls_hydrogen_treatment constr
_refine_ls_matrix_type full
_refine_ls_number_parameters 218
_refine_ls_number_reflns 2725
_refine_ls_number_restraints 12
_refine_ls_restrained_S_all 1.075
_refine_ls_R_factor_all 0.0552
_refine_ls_R_factor_gt 0.0433
_refine_ls_shift/su_max 0.000
_refine_ls_shift/su_mean 0.000
_refine_ls_structure_factor_coef Fsqd
_refine_ls_weighting_details 'calc w=1/[\s^2^(Fo^2^)+(0.0714P)^2^+13.0727P] where P=(Fo^2^+2Fc^2^)/3'
_refine_ls_weighting_scheme calc
_refine_ls_wR_factor_gt 0.1221
_refine_ls_wR_factor_ref 0.1320
_reflns_number_gt 2189
_reflns_number_total 2729
_reflns_threshold_expression >2sigma(I)
_cod_data_source_file c1ce05829k.txt
_cod_data_source_block 1
_cod_original_sg_symbol_Hall -C2yc
_cod_original_sg_symbol_H-M C2/c
_cod_database_code 7207022

loop_
_symmetry_equiv_pos_as_xyz
'x, y, z'
'-x, y, -z+1/2'
'x+1/2, y+1/2, z'
'-x+1/2, y+1/2, -z+1/2'
'-x, -y, -z'
'x, -y, z-1/2'
'-x+1/2, -y+1/2, -z'
'x+1/2, -y+1/2, z-1/2'

loop_
_atom_site_label
_atom_site_type_symbol
_atom_site_fract_x
_atom_site_fract_y
_atom_site_fract_z
_atom_site_U_iso_or_equiv
_atom_site_adp_type
_atom_site_occupancy
_atom_site_symmetry_multiplicity
_atom_site_calc_flag
_atom_site_refinement_flags
_atom_site_disorder_assembly
_atom_site_disorder_group
C1 C 0.2063(3) 0.5878(8) -0.0601(5) 0.0524(16) Uani 1 1 d . . .
H1 H 0.2382 0.5327 -0.0632 0.063 Uiso 1 1 calc R . .
C2 C 0.1913(4) 0.7166(9) -0.1136(6) 0.073(2) Uani 1 1 d . . .
H2 H 0.2121 0.7485 -0.1523 0.087 Uiso 1 1 calc R . .
C3 C 0.1444(5) 0.7960(9) -0.1077(7) 0.087(3) Uani 1 1 d . . .
H3 H 0.1330 0.8845 -0.1422 0.105 Uiso 1 1 calc R . .
C4 C 0.1140(4) 0.7450(9) -0.0506(7) 0.073(2) Uani 1 1 d . . .
H4 H 0.0818 0.7982 -0.0469 0.088 Uiso 1 1 calc R . .
C5 C 0.1316(3) 0.6145(7) 0.0010(4) 0.0456(15) Uani 1 1 d . . .
C6 C 0.1000(3) 0.5498(8) 0.0608(4) 0.0473(15) Uani 1 1 d . . .
C7 C 0.0535(3) 0.6238(10) 0.0761(6) 0.065(2) Uani 1 1 d . . .
H7 H 0.0420 0.7185 0.0503 0.078 Uiso 1 1 calc R . .
C8 C 0.0246(4) 0.5544(14) 0.1302(7) 0.089(3) Uani 1 1 d . . .
H8 H -0.0060 0.6030 0.1425 0.106 Uiso 1 1 calc R . .
C9 C 0.0412(4) 0.4138(15) 0.1654(7) 0.096(3) Uani 1 1 d . . .
H9 H 0.0210 0.3630 0.1992 0.115 Uiso 1 1 calc R . .
C10 C 0.0883(4) 0.3496(12) 0.1496(6) 0.078(3) Uani 1 1 d . . .
H10 H 0.1009 0.2560 0.1765 0.094 Uiso 1 1 calc R . .
C11 C 0.1785(3) -0.0816(8) 0.2421(5) 0.0535(17) Uani 1 1 d . . .
C12 C 0.1448(3) -0.1868(8) 0.2766(5) 0.0548(18) Uani 1 1 d . . .
H12A H 0.1514 -0.2850 0.2540 0.066 Uiso 1 1 calc R . .
H12B H 0.1038 -0.1630 0.2436 0.066 Uiso 1 1 calc R . .
C13 C 0.1521(4) -0.2054(8) 0.3814(7) 0.067(2) Uani 1 1 d . . .
Cd1 Cd 0.202534(17) 0.31208(5) 0.08104(3) 0.03652(19) Uani 1 1 d . . .
N1 N 0.1778(2) 0.5376(5) -0.0043(3) 0.0409(11) Uani 1 1 d . . .
N2 N 0.1172(2) 0.4139(7) 0.0977(4) 0.0506(14) Uani 1 1 d . . .
N3 N 0.1582(3) 0.0193(7) 0.1747(4) 0.0611(16) Uani 1 1 d . . .
N4 N 0.2028(2) 0.0993(6) 0.1698(4) 0.0495(13) Uani 1 1 d . . .
N5 N 0.2521(2) 0.0490(7) 0.2416(4) 0.0553(15) Uani 1 1 d . . .
N6 N 0.2383(2) -0.0596(6) 0.2852(4) 0.0506(13) Uani 1 1 d . . .
O1 O 0.2023(3) -0.2043(5) 0.4349(4) 0.0640(14) Uani 1 1 d . . .
O2 O 0.1082(3) -0.2194(8) 0.4010(5) 0.090(2) Uani 1 1 d . . .
O1WA O 0.0111(7) 0.973(2) 0.342(3) 0.34(2) Uani 0.65(2) 1 d PU A 1
O1WB O 0.0326(10) 0.961(3) 0.530(3) 0.23(3) Uani 0.35(2) 1 d PU . 2

loop_
_atom_site_aniso_label
_atom_site_aniso_U_11
_atom_site_aniso_U_22
_atom_site_aniso_U_33
_atom_site_aniso_U_23
_atom_site_aniso_U_13
_atom_site_aniso_U_12
C1 0.069(4) 0.049(4) 0.047(4) 0.003(3) 0.031(3) -0.001(3)
C2 0.105(7) 0.058(5) 0.059(5) 0.018(4) 0.032(5) -0.004(5)
C3 0.123(8) 0.053(5) 0.084(7) 0.022(4) 0.033(6) 0.012(5)
C4 0.082(6) 0.049(4) 0.088(6) 0.009(4) 0.027(5) 0.021(4)
C5 0.047(3) 0.040(3) 0.041(3) -0.006(3) 0.005(3) 0.005(3)
C6 0.040(3) 0.060(4) 0.040(3) -0.011(3) 0.010(3) 0.009(3)
C7 0.050(4) 0.078(5) 0.062(5) -0.026(4) 0.013(4) 0.014(4)
C8 0.061(5) 0.143(10) 0.071(6) -0.035(6) 0.034(5) 0.013(6)
C9 0.065(5) 0.160(11) 0.082(7) 0.010(7) 0.049(5) 0.011(7)
C10 0.065(5) 0.119(7) 0.062(5) 0.025(5) 0.037(4) 0.017(5)
C11 0.058(4) 0.048(4) 0.056(4) 0.015(3) 0.020(3) 0.006(3)
C12 0.047(4) 0.063(4) 0.052(4) 0.022(3) 0.013(3) 0.003(3)
C13 0.061(5) 0.042(4) 0.103(7) 0.010(4) 0.032(5) -0.005(3)
Cd1 0.0388(3) 0.0388(3) 0.0336(3) 0.00475(17) 0.01443(19) 0.00302(18)
N1 0.050(3) 0.038(3) 0.037(3) -0.001(2) 0.018(2) 0.005(2)
N2 0.046(3) 0.069(4) 0.041(3) 0.005(3) 0.020(2) 0.005(3)
N3 0.069(4) 0.067(4) 0.044(3) 0.009(3) 0.014(3) -0.002(3)
N4 0.053(3) 0.045(3) 0.060(4) 0.010(3) 0.032(3) -0.002(3)
N5 0.055(3) 0.060(4) 0.058(4) -0.007(3) 0.028(3) -0.003(3)
N6 0.053(3) 0.053(3) 0.043(3) 0.005(3) 0.014(3) 0.008(3)
O1 0.072(4) 0.063(3) 0.058(3) 0.004(2) 0.024(3) -0.010(3)
O2 0.064(4) 0.132(6) 0.091(5) 0.012(4) 0.049(3) -0.003(4)
O1WA 0.086(12) 0.211(19) 0.67(6) -0.20(3) 0.07(2) -0.043(13)
O1WB 0.085(16) 0.093(19) 0.43(6) 0.01(3) -0.03(2) -0.028(14)

loop_
_atom_type_symbol
_atom_type_description
_atom_type_scat_dispersion_real
_atom_type_scat_dispersion_imag
_atom_type_scat_source
C C 0.0033 0.0016 'International Tables Vol C Tables 4.2.6.8 and 6.1.1.4'
H H 0.0000 0.0000 'International Tables Vol C Tables 4.2.6.8 and 6.1.1.4'
N N 0.0061 0.0033 'International Tables Vol C Tables 4.2.6.8 and 6.1.1.4'
O O 0.0106 0.0060 'International Tables Vol C Tables 4.2.6.8 and 6.1.1.4'
Cd Cd -0.8075 1.2024 'International Tables Vol C Tables 4.2.6.8 and 6.1.1.4'

loop_
_geom_angle_atom_site_label_1
_geom_angle_atom_site_label_2
_geom_angle_atom_site_label_3
_geom_angle
_geom_angle_site_symmetry_1
_geom_angle_site_symmetry_3
N1 C1 C2 123.6(7) . .
N1 C1 H1 118.2 . .
C2 C1 H1 118.2 . .
C3 C2 C1 117.2(8) . .
C3 C2 H2 121.4 . .
C1 C2 H2 121.4 . .
C2 C3 C4 120.0(8) . .
C2 C3 H3 120.0 . .
C4 C3 H3 120.0 . .
C3 C4 C5 119.6(8) . .
C3 C4 H4 120.2 . .
C5 C4 H4 120.2 . .
N1 C5 C4 120.4(7) . .
N1 C5 C6 116.9(5) . .
C4 C5 C6 122.7(6) . .
N2 C6 C7 121.4(7) . .
N2 C6 C5 116.6(5) . .
C7 C6 C5 122.0(7) . .
C8 C7 C6 118.9(9) . .
C8 C7 H7 120.5 . .
C6 C7 H7 120.5 . .
C9 C8 C7 119.5(8) . .
C9 C8 H8 120.2 . .
C7 C8 H8 120.2 . .
C8 C9 C10 118.2(9) . .
C8 C9 H9 120.9 . .
C10 C9 H9 120.9 . .
N2 C10 C9 123.6(9) . .
N2 C10 H10 118.2 . .
C9 C10 H10 118.2 . .
N3 C11 N6 108.5(6) . .
N3 C11 C12 127.3(7) . .
N6 C11 C12 123.8(6) . .
C11 C12 C13 123.6(6) . .
C11 C12 H12A 106.4 . .
C13 C12 H12A 106.4 . .
C11 C12 H12B 106.4 . .
C13 C12 H12B 106.4 . .
H12A C12 H12B 106.5 . .
O2 C13 O1 128.3(10) . .
O2 C13 C12 117.3(8) . .
O1 C13 C12 114.4(7) . .
N4 Cd1 N6 92.0(2) . 4
N4 Cd1 N1 164.59(18) . .
N6 Cd1 N1 90.60(18) 4 .
N4 Cd1 N2 95.05(19) . .
N6 Cd1 N2 91.6(2) 4 .
N1 Cd1 N2 69.69(18) . .
N4 Cd1 O1 100.92(18) . 6
N6 Cd1 O1 142.4(2) 4 6
N1 Cd1 O1 86.09(17) . 6
N2 Cd1 O1 121.75(19) . 6
N4 Cd1 O1 101.02(18) . 4
N6 Cd1 O1 77.31(19) 4 4
N1 Cd1 O1 94.37(17) . 4
N2 Cd1 O1 160.71(18) . 4
O1 Cd1 O1 65.6(2) 6 4
C1 N1 C5 119.3(6) . .
C1 N1 Cd1 122.4(4) . .
C5 N1 Cd1 118.2(4) . .
C6 N2 C10 118.2(6) . .
C6 N2 Cd1 118.1(4) . .
C10 N2 Cd1 123.3(5) . .
C11 N3 N4 108.2(6) . .
N3 N4 N5 107.0(5) . .
N3 N4 Cd1 129.3(4) . .
N5 N4 Cd1 122.8(4) . .
N6 N5 N4 109.4(5) . .
N5 N6 C11 106.8(5) . .
N5 N6 Cd1 128.2(4) . 4_545
C11 N6 Cd1 124.8(4) . 4_545
C13 O1 Cd1 106.6(5) . 6_556
C13 O1 Cd1 136.3(6) . 4_545
Cd1 O1 Cd1 114.4(2) 6_556 4_545

loop_
_geom_bond_atom_site_label_1
_geom_bond_atom_site_label_2
_geom_bond_distance
_geom_bond_site_symmetry_2
C1 N1 1.326(8) .
C1 C2 1.374(10) .
C1 H1 0.9300 .
C2 C3 1.368(13) .
C2 H2 0.9300 .
C3 C4 1.378(13) .
C3 H3 0.9300 .
C4 C5 1.378(10) .
C4 H4 0.9300 .
C5 N1 1.339(8) .
C5 C6 1.475(10) .
C6 N2 1.336(8) .
C6 C7 1.391(9) .
C7 C8 1.380(13) .
C7 H7 0.9300 .
C8 C9 1.365(14) .
C8 H8 0.9300 .
C9 C10 1.368(12) .
C9 H9 0.9300 .
C10 N2 1.337(9) .
C10 H10 0.9300 .
C11 N3 1.311(8) .
C11 N6 1.384(8) .
C11 C12 1.448(9) .
C12 C13 1.516(12) .
C12 H12A 0.9700 .
C12 H12B 0.9700 .
C13 O2 1.201(9) .
C13 O1 1.208(10) .
Cd1 N4 2.310(5) .
Cd1 N6 2.319(5) 4
Cd1 N1 2.344(5) .
Cd1 N2 2.348(5) .
Cd1 O1 2.374(5) 6
Cd1 O1 2.402(6) 4
N3 N4 1.318(8) .
N4 N5 1.379(7) .
N5 N6 1.272(7) .
N6 Cd1 2.319(5) 4_545
O1 Cd1 2.374(5) 6_556
O1 Cd1 2.402(6) 4_545
O1WB O1WB 1.68(5) 5_576
